data_7241912
loop_
_publ_author_name
'Socha, Pawe\/l'
'Prus, Bernadeta'
'Dobrzycki, \/Lukasz'
'Boese, Roland'
'Cyra\'nski, Micha\/l K.'

_publ_section_title
;
 Intermolecular interactions in hydrates of 4-methylpiperidine and
 4-chloropiperidine -- a structural and computational study
;
_journal_issue 5
_journal_name_full CrystEngComm
_journal_page_first 1251
_journal_page_last 1262
_journal_paper_doi 10.1039/D0CE01585G
_journal_volume 23
_journal_year 2021
_chemical_formula_sum 'C6 H14 N O0.5'
_chemical_formula_weight 108.18
_chemical_melting_point 253
_chemical_name_common 4-Methylpiperidine_hemihydrate
_space_group_crystal_system monoclinic
_space_group_IT_number 14
_space_group_name_Hall '-P 2ybc'
_space_group_name_H-M_alt 'P 1 21/c 1'
_atom_sites_solution_hydrogens mixed
_audit_update_record
;
2020-09-02 deposited with the CCDC.	2020-12-18 downloaded from the CCDC.
;
_cell_angle_alpha 90
_cell_angle_beta 99.241(2)
_cell_angle_gamma 90
_cell_formula_units_Z 8
_cell_length_a 5.3447(4)
_cell_length_b 23.720(2)
_cell_length_c 11.2047(9)
_cell_measurement_reflns_used 9890
_cell_measurement_temperature 175.(2)
_cell_measurement_theta_max 26.3025
_cell_measurement_theta_min 3.1674
_cell_volume 1402.05(19)
_computing_cell_refinement 'SAINT V8.37A (Bruker AXS Inc., 2015)'
_computing_data_collection 'APEX3 V2017 (Bruker AXS Inc., 2017)'
_computing_data_reduction 'SAINT V8.37A (Bruker AXS Inc., 2015)'
_computing_molecular_graphics 'shelXle (C.B. Huebschle, rev 833)'
_computing_publication_material 'APEX3 V2017 (Bruker AXS Inc., 2017)'
_computing_structure_refinement 'SHELXL-2014/7 (Sheldrick, 2014)'
_computing_structure_solution 'SHELXT (Sheldrick, 2015)'
_diffrn_ambient_temperature 175.(2)
_diffrn_detector_area_resol_mean 10.4167
_diffrn_measured_fraction_theta_full 0.963
_diffrn_measured_fraction_theta_max 0.963
_diffrn_measurement_device_type 'Bruker D8 VENTURE'
_diffrn_measurement_method 'phi scans'
_diffrn_radiation_monochromator TRIUMPH
_diffrn_radiation_type MoK\a
_diffrn_radiation_wavelength 0.71073
_diffrn_reflns_av_R_equivalents 0.0582
_diffrn_reflns_av_unetI/netI 0.0252
_diffrn_reflns_limit_h_max 5
_diffrn_reflns_limit_h_min -5
_diffrn_reflns_limit_k_max 28
_diffrn_reflns_limit_k_min 0
_diffrn_reflns_limit_l_max 13
_diffrn_reflns_limit_l_min 0
_diffrn_reflns_number 2391
_diffrn_reflns_theta_full 25.04
_diffrn_reflns_theta_max 25.04
_diffrn_reflns_theta_min 3.17
_diffrn_source 'fine focus sealed tube'
_exptl_absorpt_coefficient_mu 0.065
_exptl_absorpt_correction_T_max 0.98
_exptl_absorpt_correction_T_min 0.53
_exptl_absorpt_correction_type multi-scan
_exptl_absorpt_process_details 'TWINABS-2012/1 (Bruker AXS Inc., 2012)'
_exptl_crystal_colour 'clear colourless'
_exptl_crystal_density_diffrn 1.025
_exptl_crystal_density_method 'not measured'
_exptl_crystal_description cylindrical
_exptl_crystal_F_000 488
_exptl_crystal_size_max 0.500
_exptl_crystal_size_mid 0.300
_exptl_crystal_size_min 0.300
_refine_diff_density_max 0.176
_refine_diff_density_min -0.198
_refine_ls_extinction_coef 0.036(6)
_refine_ls_extinction_method 'SHELXL-2014/7 (Sheldrick 2014'
_refine_ls_goodness_of_fit_ref 1.069
_refine_ls_hydrogen_treatment mixed
_refine_ls_matrix_type full
_refine_ls_number_parameters 151
_refine_ls_number_reflns 2391
_refine_ls_number_restraints 0
_refine_ls_restrained_S_all 1.069
_refine_ls_R_factor_all 0.0646
_refine_ls_R_factor_gt 0.0532
_refine_ls_shift/su_max 0.000
_refine_ls_shift/su_mean 0.000
_refine_ls_structure_factor_coef Fsqd
_refine_ls_weighting_details 'w=1/[\s^2^(Fo^2^)+(0.0626P)^2^+0.6417P] where P=(Fo^2^+2Fc^2^)/3'
_refine_ls_weighting_scheme calc
_refine_ls_wR_factor_gt 0.1318
_refine_ls_wR_factor_ref 0.1402
_reflns_number_gt 1977
_reflns_number_total 2391
_reflns_threshold_expression 'I > 2\s(I)'
_cod_data_source_file d0ce01585g2.cif
_cod_data_source_block 4-Methylpiperidine_hemihydrate_175K
_cod_depositor_comments
;
The following automatic conversions were performed:

data item '_exptl_absorpt_correction_type' value 'Multi-Scan' was
changed to 'multi-scan' in accordance with the
/home/data/users/saulius/crontab/automatic-downloads/rss-feeds/RSC/lib/dictionaries/cif_core.dic
dictionary named 'cif_core.dic' version 2.4.2 last updated on
2011-04-26.

Automatic conversion script
Id: cif_fix_values 7556 2019-12-06 15:28:31Z antanas 

 Adding full bibliography for 7241907--7241914.cif.

2024-06-28
Z value and formula fixed to values more according to usual
chemical conventions.                 miguel
;
_cod_original_formula_sum 'C12 H28 N2 O'
_cod_original_formula_weight 216.36
_cod_original_formula_units_Z 4
_cod_database_code 7241912

loop_
_space_group_symop_operation_xyz
'x, y, z'
'-x, y+1/2, -z+1/2'
'-x, -y, -z'
'x, -y-1/2, z-1/2'

loop_
_atom_site_type_symbol
_atom_site_label
_atom_site_fract_x
_atom_site_fract_y
_atom_site_fract_z
_atom_site_U_iso_or_equiv
_atom_site_adp_type
_atom_site_calc_flag
_atom_site_refinement_flags_adp
_atom_site_refinement_flags_occupancy
_atom_site_refinement_flags_posn
_atom_site_occupancy
_atom_site_disorder_assembly
_atom_site_disorder_group
O O1 0.4181(2) 0.58806(6) 0.49398(13) 0.0405(4) Uani d . . . 1 . .
H H1 0.539(5) 0.6007(11) 0.468(2) 0.061 Uiso d U . . 1 . .
H H2 0.484(4) 0.5678(10) 0.561(2) 0.061 Uiso d U . . 1 . .
N N1 0.6964(3) 0.51308(7) 0.68154(14) 0.0388(4) Uani d . . . 1 . .
H H1N1 0.658(4) 0.4830(10) 0.641(2) 0.058 Uiso d U . . 1 . .
C C2 0.6892(4) 0.50247(8) 0.80978(17) 0.0419(5) Uani d . . . 1 . .
H H2A 0.8111 0.4722 0.8393 0.05 Uiso calc U . R 1 . .
H H2B 0.5176 0.4896 0.8197 0.05 Uiso calc U . R 1 . .
C C3 0.7557(3) 0.55547(8) 0.88428(16) 0.0397(5) Uani d . . . 1 . .
H H3A 0.7561 0.5469 0.9708 0.048 Uiso calc U . R 1 . .
H H3B 0.6249 0.5846 0.8595 0.048 Uiso calc U . R 1 . .
C C4 1.0148(3) 0.57841(7) 0.86800(15) 0.0338(4) Uani d . . . 1 . .
H H4 1.1448 0.5495 0.9 0.041 Uiso calc U . R 1 . .
C C5 1.0223(3) 0.58575(7) 0.73297(15) 0.0350(4) Uani d . . . 1 . .
H H5A 0.9041 0.6162 0.7005 0.042 Uiso calc U . R 1 . .
H H5B 1.1952 0.5971 0.7217 0.042 Uiso calc U . R 1 . .
C C6 0.9495(3) 0.53180(7) 0.66289(16) 0.0363(4) Uani d . . . 1 . .
H H6A 0.9498 0.5384 0.5757 0.044 Uiso calc U . R 1 . .
H H6B 1.0755 0.502 0.6903 0.044 Uiso calc U . R 1 . .
C C7 1.0810(4) 0.63288(9) 0.93825(18) 0.0503(5) Uani d . . . 1 . .
H H7A 1.2484 0.646 0.9252 0.075 Uiso calc U . R 1 . .
H H7B 1.0832 0.626 1.0246 0.075 Uiso calc U . R 1 . .
H H7C 0.9538 0.6617 0.91 0.075 Uiso calc U . R 1 . .
N N2 0.8645(3) 0.63845(7) 0.41549(15) 0.0426(4) Uani d . . . 1 . .
H H1N2 1.000(5) 0.6226(10) 0.457(2) 0.064 Uiso d U . . 1 . .
C C8 0.8675(4) 0.69712(9) 0.45641(17) 0.0445(5) Uani d . . . 1 . .
H H8A 1.0235 0.716 0.4397 0.053 Uiso calc U . R 1 . .
H H8B 0.8672 0.6983 0.5447 0.053 Uiso calc U . R 1 . .
C C9 0.6368(3) 0.72765(8) 0.39111(16) 0.0385(5) Uani d . . . 1 . .
H H9A 0.6401 0.7673 0.4188 0.046 Uiso calc U . R 1 . .
H H9B 0.4817 0.7098 0.4115 0.046 Uiso calc U . R 1 . .
C C10 0.6281(3) 0.72627(8) 0.25513(16) 0.0372(5) Uani d . . . 1 . .
H H10 0.7824 0.746 0.2364 0.045 Uiso calc U . R 1 . .
C C11 0.6406(4) 0.66533(9) 0.21497(16) 0.0425(5) Uani d . . . 1 . .
H H11A 0.6505 0.6642 0.1275 0.051 Uiso calc U . R 1 . .
H H11B 0.484 0.6455 0.2276 0.051 Uiso calc U . R 1 . .
C C12 0.8693(4) 0.63529(8) 0.28501(18) 0.0428(5) Uani d . . . 1 . .
H H12A 0.8684 0.5953 0.2596 0.051 Uiso calc U . R 1 . .
H H12B 1.0267 0.6529 0.2668 0.051 Uiso calc U . R 1 . .
C C13 0.3954(4) 0.75678(11) 0.1876(2) 0.0622(7) Uani d . . . 1 . .
H H13A 0.3943 0.7537 0.1003 0.093 Uiso calc U . R 1 . .
H H13B 0.4016 0.7966 0.211 0.093 Uiso calc U . R 1 . .
H H13C 0.2412 0.7395 0.2081 0.093 Uiso calc U . R 1 . .

loop_
_atom_site_aniso_label
_atom_site_aniso_U_11
_atom_site_aniso_U_22
_atom_site_aniso_U_33
_atom_site_aniso_U_12
_atom_site_aniso_U_13
_atom_site_aniso_U_23
O1 0.0253(7) 0.0474(8) 0.0474(8) -0.0014(5) 0.0019(5) 0.0089(6)
N1 0.0346(9) 0.0419(9) 0.0374(9) -0.0046(7) -0.0021(6) 0.0018(7)
C2 0.0332(10) 0.0474(11) 0.0447(11) -0.0052(8) 0.0048(8) 0.0094(8)
C3 0.0326(10) 0.0521(11) 0.0349(9) 0.0042(8) 0.0073(7) 0.0036(8)
C4 0.0277(9) 0.0385(10) 0.0342(9) 0.0049(7) 0.0025(7) 0.0005(7)
C5 0.0313(10) 0.0373(10) 0.0364(10) -0.0001(7) 0.0059(7) 0.0024(7)
C6 0.0363(10) 0.0393(10) 0.0339(9) 0.0024(7) 0.0075(7) -0.0001(7)
C7 0.0521(13) 0.0514(12) 0.0465(11) 0.0009(9) 0.0052(9) -0.0146(9)
N2 0.0256(9) 0.0504(10) 0.0511(10) 0.0050(7) 0.0044(7) 0.0197(8)
C8 0.0322(10) 0.0624(13) 0.0373(10) -0.0111(9) 0.0005(8) 0.0003(9)
C9 0.0331(10) 0.0381(10) 0.0466(11) -0.0034(7) 0.0133(8) -0.0041(8)
C10 0.0225(9) 0.0450(10) 0.0470(11) 0.0064(7) 0.0143(7) 0.0152(8)
C11 0.0340(10) 0.0603(13) 0.0333(10) 0.0044(8) 0.0060(7) -0.0039(8)
C12 0.0337(10) 0.0398(11) 0.0574(12) 0.0080(8) 0.0148(8) 0.0016(9)
C13 0.0402(12) 0.0827(17) 0.0673(14) 0.0238(11) 0.0196(10) 0.0379(12)

loop_
_atom_type_symbol
_atom_type_description
_atom_type_scat_dispersion_real
_atom_type_scat_dispersion_imag
_atom_type_scat_source
C C 0.0033 0.0016 'International Tables Vol C Tables 4.2.6.8 and 6.1.1.4'
H H 0.0000 0.0000 'International Tables Vol C Tables 4.2.6.8 and 6.1.1.4'
N N 0.0061 0.0033 'International Tables Vol C Tables 4.2.6.8 and 6.1.1.4'
O O 0.0106 0.0060 'International Tables Vol C Tables 4.2.6.8 and 6.1.1.4'

loop_
_geom_angle_atom_site_label_1
_geom_angle_atom_site_label_2
_geom_angle_atom_site_label_3
_geom_angle_site_symmetry_1
_geom_angle_site_symmetry_3
_geom_angle
_geom_angle_publ_flag
H1 O1 H2 . . 106.(2) ?
C2 N1 C6 . . 111.14(14) ?
C2 N1 H1N1 . . 110.0(16) ?
C6 N1 H1N1 . . 108.7(16) ?
N1 C2 C3 . . 110.86(15) ?
N1 C2 H2A . . 109.5 ?
C3 C2 H2A . . 109.5 ?
N1 C2 H2B . . 109.5 ?
C3 C2 H2B . . 109.5 ?
H2A C2 H2B . . 108.1 ?
C2 C3 C4 . . 111.46(15) ?
C2 C3 H3A . . 109.3 ?
C4 C3 H3A . . 109.3 ?
C2 C3 H3B . . 109.3 ?
C4 C3 H3B . . 109.3 ?
H3A C3 H3B . . 108.0 ?
C7 C4 C3 . . 112.34(15) ?
C7 C4 C5 . . 111.92(15) ?
C3 C4 C5 . . 109.09(14) ?
C7 C4 H4 . . 107.8 ?
C3 C4 H4 . . 107.8 ?
C5 C4 H4 . . 107.8 ?
C6 C5 C4 . . 111.73(14) ?
C6 C5 H5A . . 109.3 ?
C4 C5 H5A . . 109.3 ?
C6 C5 H5B . . 109.3 ?
C4 C5 H5B . . 109.3 ?
H5A C5 H5B . . 107.9 ?
N1 C6 C5 . . 110.24(14) ?
N1 C6 H6A . . 109.6 ?
C5 C6 H6A . . 109.6 ?
N1 C6 H6B . . 109.6 ?
C5 C6 H6B . . 109.6 ?
H6A C6 H6B . . 108.1 ?
C4 C7 H7A . . 109.5 ?
C4 C7 H7B . . 109.5 ?
H7A C7 H7B . . 109.5 ?
C4 C7 H7C . . 109.5 ?
H7A C7 H7C . . 109.5 ?
H7B C7 H7C . . 109.5 ?
C8 N2 C12 . . 111.05(14) ?
C8 N2 H1N2 . . 106.1(16) ?
C12 N2 H1N2 . . 111.0(16) ?
N2 C8 C9 . . 109.65(15) ?
N2 C8 H8A . . 109.7 ?
C9 C8 H8A . . 109.7 ?
N2 C8 H8B . . 109.7 ?
C9 C8 H8B . . 109.7 ?
H8A C8 H8B . . 108.2 ?
C8 C9 C10 . . 111.49(14) ?
C8 C9 H9A . . 109.3 ?
C10 C9 H9A . . 109.3 ?
C8 C9 H9B . . 109.3 ?
C10 C9 H9B . . 109.3 ?
H9A C9 H9B . . 108.0 ?
C9 C10 C11 . . 108.80(14) ?
C9 C10 C13 . . 112.22(15) ?
C11 C10 C13 . . 112.00(18) ?
C9 C10 H10 . . 107.9 ?
C11 C10 H10 . . 107.9 ?
C13 C10 H10 . . 107.9 ?
C10 C11 C12 . . 111.31(15) ?
C10 C11 H11A . . 109.4 ?
C12 C11 H11A . . 109.4 ?
C10 C11 H11B . . 109.4 ?
C12 C11 H11B . . 109.4 ?
H11A C11 H11B . . 108.0 ?
N2 C12 C11 . . 110.44(14) ?
N2 C12 H12A . . 109.6 ?
C11 C12 H12A . . 109.6 ?
N2 C12 H12B . . 109.6 ?
C11 C12 H12B . . 109.6 ?
H12A C12 H12B . . 108.1 ?
C10 C13 H13A . . 109.5 ?
C10 C13 H13B . . 109.5 ?
H13A C13 H13B . . 109.5 ?
C10 C13 H13C . . 109.5 ?
H13A C13 H13C . . 109.5 ?
H13B C13 H13C . . 109.5 ?

loop_
_geom_bond_atom_site_label_1
_geom_bond_atom_site_label_2
_geom_bond_site_symmetry_2
_geom_bond_distance
_geom_bond_publ_flag
O1 H1 . 0.81(3) ?
O1 H2 . 0.91(3) ?
N1 C2 . 1.465(2) ?
N1 C6 . 1.470(2) ?
N1 H1N1 . 0.86(2) ?
C2 C3 . 1.519(3) ?
C2 H2A . 0.99 ?
C2 H2B . 0.99 ?
C3 C4 . 1.526(3) ?
C3 H3A . 0.99 ?
C3 H3B . 0.99 ?
C4 C7 . 1.525(2) ?
C4 C5 . 1.530(2) ?
C4 H4 . 1.0 ?
C5 C6 . 1.519(2) ?
C5 H5A . 0.99 ?
C5 H5B . 0.99 ?
C6 H6A . 0.99 ?
C6 H6B . 0.99 ?
C7 H7A . 0.98 ?
C7 H7B . 0.98 ?
C7 H7C . 0.98 ?
N2 C8 . 1.465(3) ?
N2 C12 . 1.468(2) ?
N2 H1N2 . 0.88(3) ?
C8 C9 . 1.514(3) ?
C8 H8A . 0.99 ?
C8 H8B . 0.99 ?
C9 C10 . 1.517(2) ?
C9 H9A . 0.99 ?
C9 H9B . 0.99 ?
C10 C11 . 1.519(3) ?
C10 C13 . 1.530(3) ?
C10 H10 . 1.0 ?
C11 C12 . 1.520(3) ?
C11 H11A . 0.99 ?
C11 H11B . 0.99 ?
C12 H12A . 0.99 ?
C12 H12B . 0.99 ?
C13 H13A . 0.98 ?
C13 H13B . 0.98 ?
C13 H13C . 0.98 ?

loop_
_geom_hbond_atom_site_label_D
_geom_hbond_atom_site_label_H
_geom_hbond_atom_site_label_A
_geom_hbond_site_symmetry_A
_geom_hbond_distance_DH
_geom_hbond_distance_HA
_geom_hbond_distance_DA
_geom_hbond_angle_DHA
_geom_hbond_publ_flag
O1 H1 N2 . 0.81(3) 2.12(3) 2.927(2) 174.(2) ?
O1 H2 N1 . 0.91(3) 2.08(3) 2.965(2) 164.(2) ?
N1 H1N1 O1 3_666 0.86(2) 2.25(2) 3.100(2) 170.(2) ?
N2 H1N2 O1 1_655 0.88(3) 2.36(3) 3.181(2) 157.(2) ?

loop_
_geom_torsion_atom_site_label_1
_geom_torsion_atom_site_label_2
_geom_torsion_atom_site_label_3
_geom_torsion_atom_site_label_4
_geom_torsion_site_symmetry_1
_geom_torsion_site_symmetry_2
_geom_torsion_site_symmetry_3
_geom_torsion_site_symmetry_4
_geom_torsion
_geom_torsion_publ_flag
C6 N1 C2 C3 . . . . 59.72(19) ?
N1 C2 C3 C4 . . . . -56.8(2) ?
C2 C3 C4 C7 . . . . 177.82(15) ?
C2 C3 C4 C5 . . . . 53.11(19) ?
C7 C4 C5 C6 . . . . -178.50(15) ?
C3 C4 C5 C6 . . . . -53.55(19) ?
C2 N1 C6 C5 . . . . -59.65(19) ?
C4 C5 C6 N1 . . . . 57.07(18) ?
C12 N2 C8 C9 . . . . 60.36(19) ?
N2 C8 C9 C10 . . . . -58.72(19) ?
C8 C9 C10 C11 . . . . 55.30(19) ?
C8 C9 C10 C13 . . . . 179.80(17) ?
C9 C10 C11 C12 . . . . -54.03(19) ?
C13 C10 C11 C12 . . . . -178.66(15) ?
C8 N2 C12 C11 . . . . -59.6(2) ?
C10 C11 C12 N2 . . . . 56.7(2) ?
